data_1507089
loop_
_publ_author_name
'Therkelsen, Frans D.'
'Rottl\"ander, Mario'
'Thorup, Niels'
'Pedersen, Erik Bjerregaard'

_publ_section_title
;
 4-metalated condensed pyrimidines: their preparation and reaction with
 aldehydes under Barbier-type conditions.
;
_journal_issue 12
_journal_name_full 'Organic letters'
_journal_page_first 1991
_journal_page_last 1994
_journal_paper_doi 10.1021/ol049432v
_journal_volume 6
_journal_year 2004
_chemical_formula_sum 'C20 H16 N2 O2 S'
_chemical_formula_weight 348.41
_chemical_melting_point 437
_chemical_name_systematic
; 
4-Methoxyphenyl-(6-phenylthieno[2,3-d]pyrimidin-4-yl)-methanol 
;
_space_group_IT_number 19
_symmetry_cell_setting orthorhombic
_symmetry_space_group_name_Hall 'P 2ac 2ab'
_symmetry_space_group_name_H-M 'P 21 21 21'
_atom_sites_solution_hydrogens geom
_atom_sites_solution_primary direct
_atom_sites_solution_secondary difmap
_audit_creation_method 'SHELXTL 6.12 and manual editing'
_cell_angle_alpha 90.00
_cell_angle_beta 90.00
_cell_angle_gamma 90.00
_cell_formula_units_Z 4
_cell_length_a 5.8532(4)
_cell_length_b 14.5436(10)
_cell_length_c 19.3274(14)
_cell_measurement_reflns_used 7950
_cell_measurement_temperature 120(2)
_cell_measurement_theta_max 26.374
_cell_measurement_theta_min 2.531
_cell_volume 1645.3(2)
_computing_cell_refinement 'SAINT 6.36A (Bruker-AXS, 2000)'
_computing_data_collection 'SMART 5.628 (Bruker-AXS, 2002)'
_computing_data_reduction 'SAINT 6.36A (Bruker-AXS, 2000)'
_computing_molecular_graphics
;
'SHELXTL 6.12 (Bruker-AXS, 2001) and PLATON (Spek, 1990)'
;
_computing_publication_material
;
'SHELXTL 6.12 (Bruker-AXS, 2001) and PLATON (Spek, 1990)' 
;
_computing_structure_refinement 'SHELXTL 6.12 (Bruker-AXS, 2001)'
_computing_structure_solution 'SHELXTL 6.12 (Bruker-AXS, 2001)'
_diffrn_ambient_temperature 120(2)
_diffrn_measured_fraction_theta_full 0.996
_diffrn_measured_fraction_theta_max 0.996
_diffrn_measurement_device_type 'Bruker SMART-APEX'
_diffrn_measurement_method 'omega scan, frame data integration'
_diffrn_radiation_monochromator graphite
_diffrn_radiation_source 'fine-focus sealed tube'
_diffrn_radiation_type MoK\a
_diffrn_radiation_wavelength 0.71073
_diffrn_reflns_av_R_equivalents 0.0286
_diffrn_reflns_av_sigmaI/netI 0.0235
_diffrn_reflns_limit_h_max 7
_diffrn_reflns_limit_h_min -7
_diffrn_reflns_limit_k_max 18
_diffrn_reflns_limit_k_min -18
_diffrn_reflns_limit_l_max 24
_diffrn_reflns_limit_l_min -24
_diffrn_reflns_number 16586
_diffrn_reflns_theta_full 26.36
_diffrn_reflns_theta_max 26.36
_diffrn_reflns_theta_min 1.75
_exptl_absorpt_coefficient_mu 0.213
_exptl_absorpt_correction_T_max 0.9708
_exptl_absorpt_correction_T_min 0.9566
_exptl_absorpt_correction_type multi-scan
_exptl_absorpt_process_details 'SADABS ver 2.03 (Sheldrick 2001)'
_exptl_crystal_colour white
_exptl_crystal_density_diffrn 1.407
_exptl_crystal_density_method 'not measured'
_exptl_crystal_description prism
_exptl_crystal_F_000 728
_exptl_crystal_size_max 0.21
_exptl_crystal_size_mid 0.15
_exptl_crystal_size_min 0.14
_refine_diff_density_max 0.720
_refine_diff_density_min -0.457
_refine_diff_density_rms 0.056
_refine_ls_abs_structure_details 'Flack H D (1983), Acta Cryst. A39, 876-881'
_refine_ls_abs_structure_Flack -0.03(7)
_refine_ls_extinction_method none
_refine_ls_goodness_of_fit_ref 1.064
_refine_ls_hydrogen_treatment mixed
_refine_ls_matrix_type full
_refine_ls_number_parameters 227
_refine_ls_number_reflns 3353
_refine_ls_number_restraints 0
_refine_ls_restrained_S_all 1.064
_refine_ls_R_factor_all 0.0387
_refine_ls_R_factor_gt 0.0367
_refine_ls_shift/su_max 0.000
_refine_ls_shift/su_mean 0.000
_refine_ls_structure_factor_coef Fsqd
_refine_ls_weighting_details 'calc w=1/[\s^2^(Fo^2^)+(0.0620P)^2^+0.5789P] where P=(Fo^2^+2Fc^2^)/3'
_refine_ls_weighting_scheme calc
_refine_ls_wR_factor_gt 0.0973
_refine_ls_wR_factor_ref 0.0985
_reflns_number_gt 3206
_reflns_number_total 3353
_reflns_threshold_expression >2sigma(I)
_cod_data_source_file ol049432vsi20040326_085319.cif
_cod_data_source_block fdt097ka
_cod_database_code 1507089

loop_
_symmetry_equiv_pos_as_xyz
'x, y, z'
'-x+1/2, -y, z+1/2'
'-x, y+1/2, -z+1/2'
'x+1/2, -y+1/2, -z'

loop_
_atom_site_label
_atom_site_type_symbol
_atom_site_fract_x
_atom_site_fract_y
_atom_site_fract_z
_atom_site_U_iso_or_equiv
_atom_site_adp_type
_atom_site_occupancy
_atom_site_symmetry_multiplicity
_atom_site_calc_flag
_atom_site_refinement_flags
S S 0.38842(9) 0.20703(4) 0.29338(2) 0.02000(14) Uani 1 1 d .
O1 O 0.6748(3) 0.21272(11) -0.01740(7) 0.0238(3) Uani 1 1 d .
H1 H 0.5911 0.2596 -0.0163 0.036 Uiso 1 1 calc R
O2 O 1.2025(3) -0.15800(10) 0.03020(8) 0.0283(4) Uani 1 1 d .
N1 N 0.7389(3) 0.29557(13) 0.23168(9) 0.0223(4) Uani 1 1 d .
N2 N 0.8235(3) 0.26324(12) 0.11244(9) 0.0193(4) Uani 1 1 d .
C1 C 0.6488(3) 0.20468(13) 0.10732(9) 0.0161(4) Uani 1 1 d .
C2 C 0.8585(4) 0.30547(15) 0.17341(10) 0.0218(4) Uani 1 1 d .
H2 H 0.9830 0.3473 0.1752 0.026 Uiso 1 1 calc R
C3 C 0.5667(4) 0.23558(13) 0.22517(10) 0.0174(4) Uani 1 1 d .
C4 C 0.5078(4) 0.18770(13) 0.16443(10) 0.0156(4) Uani 1 1 d .
C5 C 0.3158(4) 0.12834(13) 0.17506(10) 0.0158(4) Uani 1 1 d .
H5 H 0.2514 0.0914 0.1396 0.019 Uiso 1 1 calc R
C6 C 0.2349(4) 0.13015(13) 0.24112(10) 0.0161(4) Uani 1 1 d .
C7 C 0.0464(3) 0.07766(14) 0.27139(10) 0.0165(4) Uani 1 1 d .
C8 C 0.0124(4) 0.07495(14) 0.34292(10) 0.0209(4) Uani 1 1 d .
H8 H 0.1162 0.1059 0.3727 0.025 Uiso 1 1 calc R
C9 C -0.1715(4) 0.02753(15) 0.37098(11) 0.0237(5) Uani 1 1 d .
H9 H -0.1937 0.0273 0.4197 0.028 Uiso 1 1 calc R
C10 C -0.3222(4) -0.01922(15) 0.32900(12) 0.0225(5) Uani 1 1 d .
H10 H -0.4489 -0.0509 0.3484 0.027 Uiso 1 1 calc R
C11 C -0.2860(4) -0.01944(14) 0.25722(12) 0.0221(4) Uani 1 1 d .
H11 H -0.3860 -0.0529 0.2278 0.027 Uiso 1 1 calc R
C12 C -0.1050(4) 0.02897(14) 0.22935(11) 0.0205(4) Uani 1 1 d .
H12 H -0.0831 0.0291 0.1806 0.025 Uiso 1 1 calc R
C13 C 0.6189(4) 0.15451(13) 0.03825(9) 0.0167(4) Uani 1 1 d .
H13 H 0.4555 0.1355 0.0336 0.020 Uiso 1 1 calc R
C14 C 0.7680(4) 0.06864(13) 0.03707(9) 0.0156(4) Uani 1 1 d .
C15 C 0.9827(4) 0.07185(14) 0.00570(10) 0.0180(4) Uani 1 1 d .
H15 H 1.0342 0.1277 -0.0144 0.022 Uiso 1 1 calc R
C16 C 1.1215(4) -0.00495(14) 0.00345(10) 0.0205(4) Uani 1 1 d .
H16 H 1.2657 -0.0020 -0.0190 0.025 Uiso 1 1 calc R
C17 C 1.0497(4) -0.08708(15) 0.03427(10) 0.0202(4) Uani 1 1 d .
C18 C 0.8356(4) -0.09159(14) 0.06533(10) 0.0201(4) Uani 1 1 d .
H18 H 0.7844 -0.1473 0.0858 0.024 Uiso 1 1 calc R
C19 C 0.6965(4) -0.01347(14) 0.06611(10) 0.0181(4) Uani 1 1 d .
H19 H 0.5498 -0.0168 0.0870 0.022 Uiso 1 1 calc R
C20 C 1.1511(5) -0.23868(15) 0.06999(13) 0.0304(5) Uani 1 1 d .
H20A H 1.1288 -0.2216 0.1186 0.046 Uiso 1 1 calc R
H20B H 1.2780 -0.2824 0.0664 0.046 Uiso 1 1 calc R
H20C H 1.0113 -0.2672 0.0522 0.046 Uiso 1 1 calc R

loop_
_atom_site_aniso_label
_atom_site_aniso_U_11
_atom_site_aniso_U_22
_atom_site_aniso_U_33
_atom_site_aniso_U_23
_atom_site_aniso_U_13
_atom_site_aniso_U_12
S 0.0250(3) 0.0234(2) 0.0117(2) -0.00424(19) 0.00288(19) -0.0054(2)
O1 0.0269(8) 0.0243(7) 0.0201(7) 0.0045(6) 0.0008(6) 0.0030(7)
O2 0.0318(9) 0.0190(7) 0.0340(9) 0.0005(6) 0.0022(7) 0.0067(7)
N1 0.0268(9) 0.0225(9) 0.0177(8) -0.0018(7) 0.0012(7) -0.0053(9)
N2 0.0223(9) 0.0203(8) 0.0152(8) 0.0008(7) 0.0003(7) -0.0010(7)
C1 0.0192(10) 0.0159(9) 0.0134(8) 0.0022(7) -0.0001(7) 0.0050(9)
C2 0.0222(10) 0.0221(10) 0.0211(9) -0.0012(8) 0.0011(8) -0.0041(9)
C3 0.0213(10) 0.0174(9) 0.0135(9) 0.0006(7) 0.0018(7) 0.0006(8)
C4 0.0181(10) 0.0141(9) 0.0147(9) -0.0004(7) -0.0030(7) 0.0026(8)
C5 0.0187(10) 0.0162(9) 0.0126(9) -0.0014(7) -0.0010(8) 0.0003(8)
C6 0.0196(10) 0.0155(9) 0.0133(9) -0.0015(7) -0.0016(8) 0.0029(8)
C7 0.0182(10) 0.0160(9) 0.0154(9) 0.0006(7) -0.0008(7) 0.0046(8)
C8 0.0262(11) 0.0218(10) 0.0147(9) -0.0001(8) -0.0015(8) -0.0023(9)
C9 0.0301(12) 0.0257(11) 0.0154(10) 0.0021(8) 0.0033(9) -0.0016(10)
C10 0.0232(12) 0.0208(10) 0.0234(11) 0.0051(8) 0.0039(9) 0.0005(9)
C11 0.0217(11) 0.0204(10) 0.0242(11) 0.0017(8) -0.0053(9) 0.0004(9)
C12 0.0234(11) 0.0242(10) 0.0137(9) 0.0025(7) -0.0020(9) -0.0004(10)
C13 0.0196(9) 0.0190(9) 0.0116(8) 0.0019(7) -0.0015(8) 0.0004(9)
C14 0.0229(10) 0.0163(9) 0.0077(8) -0.0027(7) -0.0047(7) 0.0006(8)
C15 0.0228(10) 0.0170(10) 0.0141(9) -0.0021(7) -0.0022(8) -0.0024(8)
C16 0.0207(10) 0.0223(10) 0.0186(10) -0.0033(8) -0.0023(9) 0.0003(9)
C17 0.0239(11) 0.0187(10) 0.0181(9) -0.0039(8) -0.0061(8) 0.0053(9)
C18 0.0286(12) 0.0161(9) 0.0158(9) 0.0003(7) -0.0020(8) -0.0025(9)
C19 0.0216(10) 0.0226(10) 0.0101(8) -0.0004(7) -0.0016(8) -0.0014(9)
C20 0.0421(15) 0.0202(10) 0.0290(11) 0.0020(9) -0.0055(10) 0.0083(10)

loop_
_atom_type_symbol
_atom_type_description
_atom_type_scat_dispersion_real
_atom_type_scat_dispersion_imag
_atom_type_scat_source
C C 0.0033 0.0016 'International Tables Vol C Tables 4.2.6.8 and 6.1.1.4'
H H 0.0000 0.0000 'International Tables Vol C Tables 4.2.6.8 and 6.1.1.4'
N N 0.0061 0.0033 'International Tables Vol C Tables 4.2.6.8 and 6.1.1.4'
O O 0.0106 0.0060 'International Tables Vol C Tables 4.2.6.8 and 6.1.1.4'
S S 0.1246 0.1234 'International Tables Vol C Tables 4.2.6.8 and 6.1.1.4'

loop_
_geom_angle_atom_site_label_1
_geom_angle_atom_site_label_2
_geom_angle_atom_site_label_3
_geom_angle
C3 S C6 91.34(9)
C13 O1 H1 109.5
C17 O2 C20 116.68(18)
C2 N1 C3 112.71(17)
C1 N2 C2 118.24(18)
N2 C1 C4 120.38(17)
N2 C1 C13 117.14(17)
C4 C1 C13 122.42(18)
N1 C2 N2 127.6(2)
N1 C2 H2 116.2
N2 C2 H2 116.2
N1 C3 C4 125.80(18)
N1 C3 S 122.57(15)
C4 C3 S 111.63(15)
C1 C4 C3 115.21(18)
C1 C4 C5 132.99(18)
C3 C4 C5 111.77(17)
C6 C5 C4 113.32(18)
C6 C5 H5 123.3
C4 C5 H5 123.3
C5 C6 C7 128.82(18)
C5 C6 S 111.94(16)
C7 C6 S 119.23(14)
C12 C7 C8 118.1(2)
C12 C7 C6 120.70(17)
C8 C7 C6 121.18(19)
C9 C8 C7 120.7(2)
C9 C8 H8 119.6
C7 C8 H8 119.6
C10 C9 C8 120.8(2)
C10 C9 H9 119.6
C8 C9 H9 119.6
C9 C10 C11 119.1(2)
C9 C10 H10 120.4
C11 C10 H10 120.4
C12 C11 C10 120.0(2)
C12 C11 H11 120.0
C10 C11 H11 120.0
C11 C12 C7 121.24(19)
C11 C12 H12 119.4
C7 C12 H12 119.4
O1 C13 C14 110.39(16)
O1 C13 C1 110.68(15)
C14 C13 C1 109.77(15)
O1 C13 H13 108.7
C14 C13 H13 108.7
C1 C13 H13 108.7
C19 C14 C15 118.50(19)
C19 C14 C13 121.85(19)
C15 C14 C13 119.65(18)
C16 C15 C14 121.06(19)
C16 C15 H15 119.5
C14 C15 H15 119.5
C15 C16 C17 120.0(2)
C15 C16 H16 120.0
C17 C16 H16 120.0
O2 C17 C18 125.3(2)
O2 C17 C16 115.01(19)
C18 C17 C16 119.7(2)
C17 C18 C19 119.40(19)
C17 C18 H18 120.3
C19 C18 H18 120.3
C14 C19 C18 121.4(2)
C14 C19 H19 119.3
C18 C19 H19 119.3
O2 C20 H20A 109.5
O2 C20 H20B 109.5
H20A C20 H20B 109.5
O2 C20 H20C 109.5
H20A C20 H20C 109.5
H20B C20 H20C 109.5

loop_
_geom_bond_atom_site_label_1
_geom_bond_atom_site_label_2
_geom_bond_distance
S C3 1.732(2)
S C6 1.754(2)
O1 C13 1.407(2)
O1 H1 0.8400
O2 C17 1.368(3)
O2 C20 1.435(3)
N1 C2 1.334(3)
N1 C3 1.339(3)
N2 C1 1.335(3)
N2 C2 1.345(3)
C1 C4 1.400(3)
C1 C13 1.531(3)
C2 H2 0.9500
C3 C4 1.408(3)
C4 C5 1.432(3)
C5 C6 1.362(3)
C5 H5 0.9500
C6 C7 1.463(3)
C7 C12 1.395(3)
C7 C8 1.397(3)
C8 C9 1.389(3)
C8 H8 0.9500
C9 C10 1.378(3)
C9 H9 0.9500
C10 C11 1.403(3)
C10 H10 0.9500
C11 C12 1.382(3)
C11 H11 0.9500
C12 H12 0.9500
C13 C14 1.524(3)
C13 H13 1.0000
C14 C19 1.384(3)
C14 C15 1.396(3)
C15 C16 1.382(3)
C15 H15 0.9500
C16 C17 1.399(3)
C16 H16 0.9500
C17 C18 1.391(3)
C18 C19 1.398(3)
C18 H18 0.9500
C19 H19 0.9500
C20 H20A 0.9800
C20 H20B 0.9800
C20 H20C 0.9800

loop_
_geom_hbond_atom_site_label_D
_geom_hbond_atom_site_label_H
_geom_hbond_atom_site_label_A
_geom_hbond_distance_DH
_geom_hbond_distance_HA
_geom_hbond_distance_DA
_geom_hbond_angle_DHA
_geom_hbond_site_symmetry_A
O1 H1 O1 0.84 2.55 3.1927(12) 133.7 4_455

loop_
_geom_torsion_atom_site_label_1
_geom_torsion_atom_site_label_2
_geom_torsion_atom_site_label_3
_geom_torsion_atom_site_label_4
_geom_torsion
C2 N2 C1 C4 -0.5(3)
C2 N2 C1 C13 -177.50(18)
C3 N1 C2 N2 0.1(3)
C1 N2 C2 N1 0.7(3)
C2 N1 C3 C4 -1.2(3)
C2 N1 C3 S 178.16(16)
C6 S C3 N1 -179.10(18)
C6 S C3 C4 0.37(16)
N2 C1 C4 C3 -0.5(3)
C13 C1 C4 C3 176.36(17)
N2 C1 C4 C5 -178.2(2)
C13 C1 C4 C5 -1.3(3)
N1 C3 C4 C1 1.5(3)
S C3 C4 C1 -177.99(14)
N1 C3 C4 C5 179.61(19)
S C3 C4 C5 0.2(2)
C1 C4 C5 C6 176.9(2)
C3 C4 C5 C6 -0.8(2)
C4 C5 C6 C7 -178.44(19)
C4 C5 C6 S 1.1(2)
C3 S C6 C5 -0.85(16)
C3 S C6 C7 178.74(16)
C5 C6 C7 C12 -12.2(3)
S C6 C7 C12 168.27(16)
C5 C6 C7 C8 167.9(2)
S C6 C7 C8 -11.6(3)
C12 C7 C8 C9 -2.1(3)
C6 C7 C8 C9 177.77(19)
C7 C8 C9 C10 1.1(3)
C8 C9 C10 C11 0.8(3)
C9 C10 C11 C12 -1.8(3)
C10 C11 C12 C7 0.9(3)
C8 C7 C12 C11 1.1(3)
C6 C7 C12 C11 -178.78(19)
N2 C1 C13 O1 -36.8(2)
C4 C1 C13 O1 146.21(19)
N2 C1 C13 C14 85.3(2)
C4 C1 C13 C14 -91.7(2)
O1 C13 C14 C19 -153.94(17)
C1 C13 C14 C19 83.8(2)
O1 C13 C14 C15 25.8(2)
C1 C13 C14 C15 -96.51(19)
C19 C14 C15 C16 0.0(3)
C13 C14 C15 C16 -179.66(18)
C14 C15 C16 C17 -1.4(3)
C20 O2 C17 C18 -9.7(3)
C20 O2 C17 C16 170.79(18)
C15 C16 C17 O2 -178.67(17)
C15 C16 C17 C18 1.8(3)
O2 C17 C18 C19 179.69(19)
C16 C17 C18 C19 -0.9(3)
C15 C14 C19 C18 0.9(3)
C13 C14 C19 C18 -179.37(18)
C17 C18 C19 C14 -0.5(3)

loop_
_cod_related_entry_id
_cod_related_entry_database
_cod_related_entry_code
1 ChemSpider 21200249
